data_2219313
loop_
_publ_author_name
'Chen, Fang'
'Ye, Heng-Yun'

_publ_section_title
;
 (<i>Z</i>)-3-Ferrocenyl-2-(3-pyridyl)acrylonitrile
;
_journal_coeditor_code EZ2133
_journal_issue 9
_journal_name_full 'Acta Crystallographica Section E'
_journal_page_first m1165
_journal_paper_doi 10.1107/S1600536808025531
_journal_volume 64
_journal_year 2008
_chemical_formula_iupac '[Fe (C5 H5) (C13 H9 N2)]'
_chemical_formula_moiety 'C18 H14 Fe N2'
_chemical_formula_sum 'C18 H14 Fe N2'
_chemical_formula_weight 314.16
_chemical_name_systematic
;
(<i>Z</i>)-3-Ferrocenyl-2-(3-pyridyl)acrylonitrile
;
_space_group_IT_number 14
_symmetry_cell_setting monoclinic
_symmetry_space_group_name_Hall '-P 2ybc'
_symmetry_space_group_name_H-M 'P 1 21/c 1'
_atom_sites_solution_hydrogens geom
_atom_sites_solution_primary direct
_atom_sites_solution_secondary difmap
_audit_creation_method SHELXL-97
_cell_angle_alpha 90.00
_cell_angle_beta 111.679(15)
_cell_angle_gamma 90.00
_cell_formula_units_Z 4
_cell_length_a 11.552(3)
_cell_length_b 9.2557(15)
_cell_length_c 14.458(5)
_cell_measurement_reflns_used 2602
_cell_measurement_temperature 293(2)
_cell_measurement_theta_max 27.4565
_cell_measurement_theta_min 2.6720
_cell_volume 1436.5(7)
_computing_cell_refinement 'CrystalClear (Rigaku, 2005)'
_computing_data_collection 'CrystalClear (Rigaku, 2005)'
_computing_data_reduction 'CrystalClear (Rigaku, 2005)'
_computing_molecular_graphics 'SHELXTL (Sheldrick, 2008)'
_computing_publication_material 'SHELXL97 (Sheldrick, 2008)'
_computing_structure_refinement 'SHELXL97 (Sheldrick, 2008)'
_computing_structure_solution 'SHELXS97 (Sheldrick, 2008)'
_diffrn_ambient_temperature 293(2)
_diffrn_detector_area_resol_mean 13.6612
_diffrn_measured_fraction_theta_full 0.995
_diffrn_measured_fraction_theta_max 0.995
_diffrn_measurement_device_type 'Rigaku SCXmini'
_diffrn_measurement_method \w
_diffrn_radiation_monochromator graphite
_diffrn_radiation_source 'fine-focus sealed tube'
_diffrn_radiation_type MoK\a
_diffrn_radiation_wavelength 0.71073
_diffrn_reflns_av_R_equivalents 0.0835
_diffrn_reflns_av_sigmaI/netI 0.0694
_diffrn_reflns_limit_h_max 14
_diffrn_reflns_limit_h_min -14
_diffrn_reflns_limit_k_max 12
_diffrn_reflns_limit_k_min -12
_diffrn_reflns_limit_l_max 18
_diffrn_reflns_limit_l_min -18
_diffrn_reflns_number 14447
_diffrn_reflns_theta_full 27.51
_diffrn_reflns_theta_max 27.51
_diffrn_reflns_theta_min 2.67
_diffrn_standards_number 0
_exptl_absorpt_coefficient_mu 1.043
_exptl_absorpt_correction_T_max 1.0000
_exptl_absorpt_correction_T_min 0.8963
_exptl_absorpt_correction_type multi-scan
_exptl_absorpt_process_details '(CrystalClear; Rigaku, 2005)'
_exptl_crystal_colour red
_exptl_crystal_density_diffrn 1.453
_exptl_crystal_density_method 'not measured'
_exptl_crystal_description block
_exptl_crystal_F_000 648
_exptl_crystal_size_max 0.25
_exptl_crystal_size_mid 0.2
_exptl_crystal_size_min 0.1
_refine_diff_density_max 0.239
_refine_diff_density_min -0.266
_refine_ls_extinction_method none
_refine_ls_goodness_of_fit_ref 0.987
_refine_ls_hydrogen_treatment constr
_refine_ls_matrix_type full
_refine_ls_number_parameters 206
_refine_ls_number_reflns 3290
_refine_ls_number_restraints 22
_refine_ls_restrained_S_all 0.991
_refine_ls_R_factor_all 0.1046
_refine_ls_R_factor_gt 0.0531
_refine_ls_shift/su_max 0.006
_refine_ls_shift/su_mean 0.001
_refine_ls_structure_factor_coef Fsqd
_refine_ls_weighting_details 'calc w=1/[\s^2^(Fo^2^)+(0.0415P)^2^] where P=(Fo^2^+2Fc^2^)/3'
_refine_ls_weighting_scheme calc
_refine_ls_wR_factor_gt 0.0910
_refine_ls_wR_factor_ref 0.1074
_reflns_number_gt 2008
_reflns_number_total 3290
_reflns_threshold_expression I>2\s(I)
_cod_data_source_file ez2133.cif
_cod_data_source_block I
_cod_depositor_comments
;
The following automatic conversions were performed:
'_exptl_absorpt_correction_type' value 'Multi-scan' changed to
'multi-scan' according to
'/home/saulius/struct/CIF-dictionaries/cif_core.dic' dictionary named
'cif_core.dic' version 2.4.1 from 2010-06-29.

Automatic conversion script
Id: cif_fix_enum 1527 2010-12-29 10:47:43Z saulius 

The following automatic conversions were performed:

'_exptl_absorpt_correction_type' value 'Multi-scan' changed to
'multi-scan' according to
/home/saulius/struct/CIF-dictionaries/cif_core.dic dictionary named
'cif_core.dic' version 2.4.1 from 2010-06-29.

Automatic conversion script
Id: cif_fix_values 1715 2011-07-08 13:25:40Z adriana 
;
_cod_original_cell_volume 1436.6(7)
_cod_original_sg_symbol_H-M 'P 21/c'
_cod_database_code 2219313
_cod_database_fobs_code 2219313

loop_
_symmetry_equiv_pos_as_xyz
'x, y, z'
'-x, y+1/2, -z+1/2'
'-x, -y, -z'
'x, -y-1/2, z-1/2'

loop_
_atom_site_type_symbol
_atom_site_label
_atom_site_fract_x
_atom_site_fract_y
_atom_site_fract_z
_atom_site_U_iso_or_equiv
_atom_site_adp_type
_atom_site_calc_flag
_atom_site_refinement_flags
_atom_site_occupancy
_atom_site_disorder_assembly
_atom_site_disorder_group
Fe Fe1 0.23682(4) 0.84541(5) 0.05742(3) 0.04190(16) Uani d . 1 . .
C C1 0.2053(3) 0.6292(3) 0.0517(2) 0.0394(8) Uani d . 1 A .
C C2 0.3166(3) 0.6649(4) 0.1352(2) 0.0467(8) Uani d . 1 A .
H H2 0.3963 0.6306 0.1463 0.056 Uiso calc R 1 . .
C C3 0.2840(3) 0.7601(4) 0.1970(3) 0.0546(9) Uani d . 1 A .
H H3 0.3391 0.7994 0.2560 0.065 Uiso calc R 1 . .
C C4 0.1550(4) 0.7868(4) 0.1557(3) 0.0541(9) Uani d . 1 A .
H H4 0.1103 0.8459 0.1826 0.065 Uiso calc R 1 . .
C C5 0.1059(3) 0.7077(3) 0.0662(3) 0.0470(8) Uani d . 1 A .
H H5 0.0227 0.7064 0.0236 0.056 Uiso calc R 1 . .
C C6 0.3482(8) 0.9264(10) -0.0106(9) 0.071(2) Uani d PU 0.699(7) A 1
H H6 0.4200 0.8829 -0.0120 0.085 Uiso calc PR 0.699(7) A 1
C C7 0.3419(10) 1.0228(12) 0.0626(9) 0.077(2) Uani d PU 0.699(7) A 1
H H7 0.4092 1.0545 0.1174 0.092 Uiso calc PR 0.699(7) A 1
C C8 0.2160(10) 1.0636(7) 0.0390(7) 0.0603(19) Uani d PU 0.699(7) A 1
H H8 0.1857 1.1252 0.0756 0.072 Uiso calc PR 0.699(7) A 1
C C9 0.1453(6) 0.9930(9) -0.0507(6) 0.0509(16) Uani d PU 0.699(7) A 1
H H9 0.0597 1.0014 -0.0840 0.061 Uiso calc PR 0.699(7) A 1
C C10 0.2262(10) 0.9071(8) -0.0817(5) 0.0542(18) Uani d PU 0.699(7) A 1
H H10 0.2033 0.8490 -0.1381 0.065 Uiso calc PR 0.699(7) A 1
C C10' 0.303(3) 0.904(2) -0.0488(16) 0.0542(18) Uani d PDU 0.301(7) A 2
H H10' 0.3310 0.8412 -0.0860 0.065 Uiso calc PR 0.301(7) A 2
C C9' 0.1810(19) 0.950(2) -0.0742(13) 0.0509(16) Uani d PDU 0.301(7) A 2
H H9' 0.1135 0.9227 -0.1304 0.061 Uiso calc PR 0.301(7) A 2
C C8' 0.178(2) 1.039(2) -0.0049(18) 0.0603(19) Uani d PDU 0.301(7) A 2
H H8' 0.1062 1.0863 -0.0065 0.072 Uiso calc PR 0.301(7) A 2
C C7' 0.298(3) 1.056(3) 0.075(2) 0.077(2) Uani d PDU 0.301(7) A 2
H H7' 0.3194 1.1108 0.1326 0.092 Uiso calc PR 0.301(7) A 2
C C6' 0.377(2) 0.967(3) 0.041(2) 0.071(2) Uani d PDU 0.301(7) A 2
H H6' 0.4620 0.9543 0.0730 0.085 Uiso calc PR 0.301(7) A 2
C C11 0.1881(3) 0.5403(3) -0.0341(2) 0.0403(8) Uani d . 1 . .
H H11A 0.1145 0.5558 -0.0882 0.048 Uiso calc R 1 A .
C C12 0.2634(3) 0.4379(3) -0.0470(2) 0.0381(7) Uani d . 1 A .
C C13 0.2356(3) 0.3444(3) -0.1358(2) 0.0396(7) Uani d . 1 . .
C C14 0.3280(3) 0.2680(4) -0.1533(3) 0.0576(10) Uani d . 1 A .
H H14A 0.4108 0.2790 -0.1112 0.069 Uiso calc R 1 . .
C C15 0.2968(4) 0.1755(4) -0.2333(3) 0.0660(11) Uani d . 1 . .
H H15A 0.3581 0.1237 -0.2463 0.079 Uiso calc R 1 A .
C C16 0.1742(4) 0.1610(4) -0.2935(3) 0.0642(11) Uani d . 1 A .
H H16A 0.1539 0.0978 -0.3471 0.077 Uiso calc R 1 . .
C C18 0.1149(3) 0.3232(4) -0.2021(3) 0.0547(9) Uani d . 1 A .
H H18A 0.0517 0.3756 -0.1922 0.066 Uiso calc R 1 . .
C C19 0.3819(3) 0.4094(4) 0.0320(3) 0.0484(9) Uani d . 1 . .
N N1 0.4752(3) 0.3827(4) 0.0921(2) 0.0740(10) Uani d . 1 A .
N N17 0.0830(3) 0.2324(4) -0.2791(2) 0.0676(9) Uani d . 1 . .

loop_
_atom_site_aniso_label
_atom_site_aniso_U_11
_atom_site_aniso_U_22
_atom_site_aniso_U_33
_atom_site_aniso_U_12
_atom_site_aniso_U_13
_atom_site_aniso_U_23
Fe1 0.0474(3) 0.0360(3) 0.0422(3) -0.0029(2) 0.0163(2) 0.0004(2)
C1 0.0403(18) 0.0351(19) 0.0415(18) -0.0043(14) 0.0137(16) 0.0013(14)
C2 0.0431(19) 0.045(2) 0.0422(18) -0.0018(16) 0.0043(16) 0.0055(16)
C3 0.069(3) 0.053(2) 0.0353(18) -0.010(2) 0.0118(19) 0.0001(17)
C4 0.066(3) 0.056(2) 0.048(2) -0.0045(19) 0.029(2) -0.0031(17)
C5 0.045(2) 0.049(2) 0.048(2) -0.0048(16) 0.0181(17) -0.0001(16)
C6 0.060(4) 0.069(6) 0.089(7) -0.006(4) 0.033(4) 0.026(5)
C7 0.082(7) 0.056(7) 0.079(5) -0.027(5) 0.015(5) 0.003(3)
C8 0.096(6) 0.028(3) 0.052(5) 0.002(3) 0.021(4) -0.007(3)
C9 0.065(4) 0.041(4) 0.050(4) 0.014(3) 0.024(3) 0.004(3)
C10 0.074(5) 0.049(3) 0.053(4) 0.017(4) 0.039(4) 0.016(3)
C10' 0.074(5) 0.049(3) 0.053(4) 0.017(4) 0.039(4) 0.016(3)
C9' 0.065(4) 0.041(4) 0.050(4) 0.014(3) 0.024(3) 0.004(3)
C8' 0.096(6) 0.028(3) 0.052(5) 0.002(3) 0.021(4) -0.007(3)
C7' 0.082(7) 0.056(7) 0.079(5) -0.027(5) 0.015(5) 0.003(3)
C6' 0.060(4) 0.069(6) 0.089(7) -0.006(4) 0.033(4) 0.026(5)
C11 0.0376(18) 0.0352(18) 0.0442(19) -0.0051(14) 0.0104(16) 0.0011(14)
C12 0.0364(17) 0.0347(18) 0.0397(18) -0.0016(15) 0.0100(15) 0.0035(14)
C13 0.0426(18) 0.0365(18) 0.0412(17) 0.0005(15) 0.0174(16) 0.0062(15)
C14 0.050(2) 0.063(3) 0.060(2) 0.0082(19) 0.019(2) -0.002(2)
C15 0.081(3) 0.065(3) 0.059(2) 0.022(2) 0.034(2) 0.000(2)
C16 0.089(3) 0.056(2) 0.048(2) 0.006(2) 0.025(2) -0.0055(19)
C18 0.052(2) 0.062(3) 0.049(2) 0.0017(18) 0.0176(19) -0.0116(18)
C19 0.053(2) 0.040(2) 0.051(2) 0.0033(17) 0.018(2) 0.0017(16)
N1 0.057(2) 0.080(3) 0.064(2) 0.0226(18) -0.0024(18) 0.0045(18)
N17 0.068(2) 0.072(2) 0.056(2) 0.0028(18) 0.0149(18) -0.0192(17)

loop_
_atom_type_symbol
_atom_type_description
_atom_type_scat_dispersion_real
_atom_type_scat_dispersion_imag
_atom_type_scat_source
C C 0.0033 0.0016 'International Tables Vol C Tables 4.2.6.8 and 6.1.1.4'
H H 0.0000 0.0000 'International Tables Vol C Tables 4.2.6.8 and 6.1.1.4'
N N 0.0061 0.0033 'International Tables Vol C Tables 4.2.6.8 and 6.1.1.4'
Fe Fe 0.3463 0.8444 'International Tables Vol C Tables 4.2.6.8 and 6.1.1.4'

loop_
_geom_angle_atom_site_label_1
_geom_angle_atom_site_label_2
_geom_angle_atom_site_label_3
_geom_angle
C8' Fe1 C9' 37.9(6)
C8' Fe1 C5 117.0(7)
C9' Fe1 C5 112.2(5)
C8' Fe1 C7 52.6(7)
C9' Fe1 C7 67.9(6)
C5 Fe1 C7 164.2(4)
C8' Fe1 C10' 65.1(8)
C9' Fe1 C10' 40.0(7)
C5 Fe1 C10' 136.0(7)
C7 Fe1 C10' 54.7(6)
C8' Fe1 C6 67.8(7)
C9' Fe1 C6 53.4(6)
C5 Fe1 C6 152.7(4)
C7 Fe1 C6 40.5(3)
C10' Fe1 C6 18.1(6)
C8' Fe1 C1 146.7(7)
C9' Fe1 C1 116.4(5)
C5 Fe1 C1 41.65(12)
C7 Fe1 C1 153.6(3)
C10' Fe1 C1 110.3(6)
C6 Fe1 C1 118.7(3)
C8' Fe1 C2 171.8(7)
C9' Fe1 C2 146.9(7)
C5 Fe1 C2 69.11(13)
C7 Fe1 C2 120.1(3)
C10' Fe1 C2 114.8(7)
C6 Fe1 C2 109.4(3)
C1 Fe1 C2 41.49(12)
C8' Fe1 C8 18.9(5)
C9' Fe1 C8 54.5(5)
C5 Fe1 C8 125.4(3)
C7 Fe1 C8 40.8(3)
C10' Fe1 C8 72.1(6)
C6 Fe1 C8 68.6(4)
C1 Fe1 C8 163.7(3)
C2 Fe1 C8 153.2(3)
C8' Fe1 C3 135.2(7)
C9' Fe1 C3 172.9(7)
C5 Fe1 C3 68.07(14)
C7 Fe1 C3 109.8(3)
C10' Fe1 C3 144.5(8)
C6 Fe1 C3 129.4(3)
C1 Fe1 C3 68.78(13)
C2 Fe1 C3 40.17(13)
C8 Fe1 C3 119.2(3)
C8' Fe1 C4 112.4(6)
C9' Fe1 C4 135.5(7)
C5 Fe1 C4 40.59(13)
C7 Fe1 C4 127.7(4)
C10' Fe1 C4 175.1(8)
C6 Fe1 C4 166.2(4)
C1 Fe1 C4 69.28(13)
C2 Fe1 C4 68.28(14)
C8 Fe1 C4 106.9(2)
C3 Fe1 C4 40.22(13)
C8' Fe1 C10 54.8(6)
C9' Fe1 C10 19.7(5)
C5 Fe1 C10 117.6(3)
C7 Fe1 C10 68.2(4)
C10' Fe1 C10 23.7(6)
C6 Fe1 C10 40.6(3)
C1 Fe1 C10 106.8(2)
C2 Fe1 C10 128.4(3)
C8 Fe1 C10 68.6(3)
C3 Fe1 C10 166.7(3)
C4 Fe1 C10 151.4(3)
C5 C1 C11 123.4(3)
C5 C1 C2 106.0(3)
C11 C1 C2 130.6(3)
C5 C1 Fe1 68.74(18)
C11 C1 Fe1 124.4(2)
C2 C1 Fe1 69.45(18)
C3 C2 C1 108.2(3)
C3 C2 Fe1 70.3(2)
C1 C2 Fe1 69.06(17)
C3 C2 H2 125.9
C1 C2 H2 125.9
Fe1 C2 H2 126.3
C2 C3 C4 109.4(3)
C2 C3 Fe1 69.54(19)
C4 C3 Fe1 70.06(19)
C2 C3 H3 125.3
C4 C3 H3 125.3
Fe1 C3 H3 126.7
C3 C4 C5 107.6(3)
C3 C4 Fe1 69.7(2)
C5 C4 Fe1 68.52(19)
C3 C4 H4 126.2
C5 C4 H4 126.2
Fe1 C4 H4 127.1
C4 C5 C1 108.9(3)
C4 C5 Fe1 70.89(19)
C1 C5 Fe1 69.61(18)
C4 C5 H5 125.6
C1 C5 H5 125.6
Fe1 C5 H5 125.5
C7 C6 C10 108.2(8)
C7 C6 Fe1 69.6(5)
C10 C6 Fe1 70.5(4)
C7 C6 H6 125.9
C10 C6 H6 125.9
Fe1 C6 H6 125.6
C6 C7 C8 108.8(8)
C6 C7 Fe1 69.8(5)
C8 C7 Fe1 70.1(5)
C6 C7 H7 125.6
C8 C7 H7 125.6
Fe1 C7 H7 126.0
C9 C8 C7 107.0(7)
C9 C8 Fe1 70.2(3)
C7 C8 Fe1 69.1(5)
C9 C8 H8 126.5
C7 C8 H8 126.5
Fe1 C8 H8 125.7
C8 C9 C10 109.0(6)
C8 C9 Fe1 69.4(3)
C10 C9 Fe1 69.7(3)
C8 C9 H9 125.5
C10 C9 H9 125.5
Fe1 C9 H9 126.9
C6 C10 C9 107.1(6)
C6 C10 Fe1 68.9(4)
C9 C10 Fe1 69.8(3)
C6 C10 H10 126.5
C9 C10 H10 126.5
Fe1 C10 H10 126.5
C9' C10' C6' 109.4(18)
C9' C10' Fe1 69.7(10)
C6' C10' Fe1 71.3(13)
C9' C10' H10' 125.3
C6' C10' H10' 125.3
Fe1 C10' H10' 125.3
C8' C9' C10' 107.6(17)
C8' C9' Fe1 70.7(10)
C10' C9' Fe1 70.3(9)
C8' C9' H9' 126.2
C10' C9' H9' 126.2
Fe1 C9' H9' 124.4
C9' C8' C7' 112.8(19)
C9' C8' Fe1 71.4(10)
C7' C8' Fe1 71.1(14)
C9' C8' H8' 123.6
C7' C8' H8' 123.6
Fe1 C8' H8' 125.5
C6' C7' C8' 102(2)
C6' C7' Fe1 69.4(16)
C8' C7' Fe1 67.2(13)
C6' C7' H7' 129.1
C8' C7' H7' 129.1
Fe1 C7' H7' 125.9
C10' C6' C7' 108(2)
C10' C6' Fe1 68.9(13)
C7' C6' Fe1 69.7(17)
C10' C6' H6' 125.9
C7' C6' H6' 125.9
Fe1 C6' H6' 127.0
C12 C11 C1 129.1(3)
C12 C11 H11A 115.4
C1 C11 H11A 115.4
C11 C12 C19 119.4(3)
C11 C12 C13 125.9(3)
C19 C12 C13 114.6(3)
C14 C13 C18 116.8(3)
C14 C13 C12 121.6(3)
C18 C13 C12 121.6(3)
C15 C14 C13 119.6(3)
C15 C14 H14A 120.2
C13 C14 H14A 120.2
C16 C15 C14 118.9(4)
C16 C15 H15A 120.5
C14 C15 H15A 120.5
N17 C16 C15 123.3(4)
N17 C16 H16A 118.3
C15 C16 H16A 118.3
N17 C18 C13 124.4(3)
N17 C18 H18A 117.8
C13 C18 H18A 117.8
N1 C19 C12 177.5(4)
C16 N17 C18 117.1(3)

loop_
_geom_bond_atom_site_label_1
_geom_bond_atom_site_label_2
_geom_bond_distance
Fe1 C8' 2.009(18)
Fe1 C9' 2.018(15)
Fe1 C5 2.018(3)
Fe1 C7 2.026(10)
Fe1 C10' 2.026(18)
Fe1 C6 2.029(8)
Fe1 C1 2.030(3)
Fe1 C2 2.035(3)
Fe1 C8 2.040(6)
Fe1 C3 2.045(3)
Fe1 C4 2.049(3)
Fe1 C10 2.050(6)
C1 C5 1.439(4)
C1 C11 1.440(4)
C1 C2 1.440(4)
C2 C3 1.401(5)
C2 H2 0.9300
C3 C4 1.408(5)
C3 H3 0.9300
C4 C5 1.411(4)
C4 H4 0.9300
C5 H5 0.9300
C6 C7 1.405(12)
C6 C10 1.416(10)
C6 H6 0.9300
C7 C8 1.417(11)
C7 H7 0.9300
C8 C9 1.411(8)
C8 H8 0.9300
C9 C10 1.420(8)
C9 H9 0.9300
C10 H10 0.9300
C10' C9' 1.38(2)
C10' C6' 1.39(3)
C10' H10' 0.9300
C9' C8' 1.31(2)
C9' H9' 0.9300
C8' C7' 1.45(3)
C8' H8' 0.9300
C7' C6' 1.44(3)
C7' H7' 0.9300
C6' H6' 0.9300
C11 C12 1.345(4)
C11 H11A 0.9300
C12 C19 1.446(5)
C12 C13 1.482(4)
C13 C14 1.379(4)
C13 C18 1.384(4)
C14 C15 1.377(5)
C14 H14A 0.9300
C15 C16 1.368(5)
C15 H15A 0.9300
C16 N17 1.323(4)
C16 H16A 0.9300
C18 N17 1.334(4)
C18 H18A 0.9300
C19 N1 1.134(4)
